data_7019518
loop_
_publ_author_name
'Kameo, Hajime'
'Ishii, Sho'
'Nakazawa, Hiroshi'

_publ_section_title
;
 Synthesis of iridium complexes bearing {o-(Ph(2)P)C(6)H(4)}(3)E type (E =
 Si, Ge, and Sn) ligand and evaluation of electron donating ability of
 group 14 elements E.
;
_journal_issue 27
_journal_name_full 'Dalton transactions (Cambridge, England : 2003)'
_journal_page_first 8290
_journal_page_last 8296
_journal_paper_doi 10.1039/c2dt30546a
_journal_volume 41
_journal_year 2012
_chemical_formula_moiety 'C55 H42 Ir O P3 Sn, C H2 Cl2'
_chemical_formula_sum 'C56 H44 Cl2 Ir O P3 Sn'
_chemical_formula_weight 1207.61
_space_group_IT_number 2
_symmetry_cell_setting triclinic
_symmetry_Int_Tables_number 2
_symmetry_space_group_name_Hall '-P 1'
_symmetry_space_group_name_H-M 'P -1'
_cell_angle_alpha 91.177(2)
_cell_angle_beta 93.212(4)
_cell_angle_gamma 101.952(3)
_cell_formula_units_Z 2
_cell_length_a 9.898(2)
_cell_length_b 13.614(3)
_cell_length_c 18.389(4)
_cell_measurement_reflns_used 8318
_cell_measurement_temperature 200(2)
_cell_measurement_theta_max 27.4835
_cell_measurement_theta_min 4.0270
_cell_volume 2419.1(9)
_computing_cell_refinement CrystalClear
_computing_data_collection 'CrystalClear (Rigaku, 2001)'
_computing_molecular_graphics 'Ortep-3 for Windows (Farrugia, 1997)'
_computing_publication_material SHELXL97
_computing_structure_refinement 'SHELXL-97 (Sheldrick, 1997)'
_computing_structure_solution 'SHELXS-97 (Sheldrick, 1990)'
_diffrn_ambient_temperature 200(2)
_diffrn_detector_area_resol_mean 7.32
_diffrn_measured_fraction_theta_full 0.984
_diffrn_measured_fraction_theta_max 0.984
_diffrn_measurement_details
;
scan:
Number of images: 600
Slice: -80.0000 - 100.0000
Image width: 0.3000
Exp time: 3.0000
Rotation axis: Phi
Omega: 0.0000
Chi: 0.0000
Phi: 0.0000
XTD: 45.2055
2theta: 19.7829
scan:
Number of images: 160
Slice: -20.0000 - 28.0000
Image width: 0.3000
Exp time: 3.0000
Rotation axis: Omega
Omega: 0.0000
Chi: 90.0000
Phi: 0.0000
XTD: 45.2055
2theta: 19.7829
scan:
Number of images: 160
Slice: -20.0000 - 28.0000
Image width: 0.3000
Exp time: 3.0000
Rotation axis: Omega
Omega: 0.0000
Chi: 90.0000
Phi: 90.0000
XTD: 45.2055
2theta: 19.7829
scan:
Number of images: 160
Slice: -20.0000 - 28.0000
Image width: 0.3000
Exp time: 3.0000
Rotation axis: Omega
Omega: 0.0000
Chi: 90.0000
Phi: 180.0000
XTD: 45.2055
2theta: 19.7829
scan:
Number of images: 160
Slice: -20.0000 - 28.0000
Image width: 0.3000
Exp time: 3.0000
Rotation axis: Omega
Omega: 0.0000
Chi: 90.0000
Phi: 270.0000
XTD: 45.2055
2theta: 19.7829

;
_diffrn_measurement_device 'Mercury CCD (2x2 bin mode)'
_diffrn_measurement_device_details 'AFC7: Eulerian 3-circle'
_diffrn_measurement_device_type 'Rigaku/MSC Mercury CCD'
_diffrn_measurement_method '\w or \f'
_diffrn_radiation_detector CCD
_diffrn_radiation_monochromator 'Graphite Monochromator'
_diffrn_radiation_source 'Rotating Anode'
_diffrn_radiation_type MoK\a
_diffrn_radiation_wavelength 0.71070
_diffrn_reflns_av_R_equivalents 0.0405
_diffrn_reflns_av_sigmaI/netI 0.0482
_diffrn_reflns_limit_h_max 10
_diffrn_reflns_limit_h_min -12
_diffrn_reflns_limit_k_max 17
_diffrn_reflns_limit_k_min -16
_diffrn_reflns_limit_l_max 23
_diffrn_reflns_limit_l_min -20
_diffrn_reflns_number 19460
_diffrn_reflns_reduction_process 'Lp corrections applied'
_diffrn_reflns_theta_full 27.47
_diffrn_reflns_theta_max 27.47
_diffrn_reflns_theta_min 4.02
_diffrn_source_current 250.0000
_diffrn_source_power 12.5000
_diffrn_source_voltage 50.0000
_exptl_absorpt_coefficient_mu 3.514
_exptl_absorpt_correction_T_max 0.7201
_exptl_absorpt_correction_T_min 0.4187
_exptl_absorpt_correction_type multi-scan
_exptl_absorpt_process_details '(Jacobson, 1998)'
_exptl_crystal_colour 'Pale yellow'
_exptl_crystal_density_diffrn 1.658
_exptl_crystal_density_method 'not measured'
_exptl_crystal_description Prism
_exptl_crystal_F_000 1188
_exptl_crystal_preparation 'mounted on the CryoLoop with Palaton oil and placed in N2 stream at 200(2) K'
_exptl_crystal_size_max 0.30
_exptl_crystal_size_mid 0.20
_exptl_crystal_size_min 0.10
_refine_diff_density_max 0.944
_refine_diff_density_min -1.364
_refine_diff_density_rms 0.141
_refine_ls_extinction_method none
_refine_ls_goodness_of_fit_ref 1.059
_refine_ls_hydrogen_treatment constr
_refine_ls_matrix_type full
_refine_ls_number_parameters 577
_refine_ls_number_reflns 10884
_refine_ls_number_restraints 0
_refine_ls_restrained_S_all 1.059
_refine_ls_R_factor_all 0.0393
_refine_ls_R_factor_gt 0.0364
_refine_ls_shift/su_max 0.001
_refine_ls_shift/su_mean 0.000
_refine_ls_structure_factor_coef Fsqd
_refine_ls_weighting_details 'calc w=1/[\s^2^(Fo^2^)+(0.0426P)^2^+4.7103P] where P=(Fo^2^+2Fc^2^)/3'
_refine_ls_weighting_scheme calc
_refine_ls_wR_factor_gt 0.0881
_refine_ls_wR_factor_ref 0.0899
_reflns_number_gt 10313
_reflns_number_total 10884
_reflns_threshold_expression >2sigma(I)
_cod_data_source_file c2dt30546a.txt
_cod_data_source_block 3-Ir
_cod_depositor_comments
;
The following automatic conversions were performed:

'_exptl_absorpt_correction_type' value 'Multi-scan' changed to
'multi-scan' according to
/home/saulius/struct/CIF-dictionaries/cif_core.dic dictionary named
'cif_core.dic' version 2.4.1 from 2010-06-29.

Automatic conversion script
Id: cif_fix_values 1891 2012-01-12 08:04:46Z andrius 
;
_cod_original_cell_volume 2419.0(9)
_cod_original_sg_symbol_H-M P-1
_cod_database_code 7019518

loop_
_symmetry_equiv_pos_as_xyz
'x, y, z'
'-x, -y, -z'

loop_
_atom_site_label
_atom_site_type_symbol
_atom_site_fract_x
_atom_site_fract_y
_atom_site_fract_z
_atom_site_U_iso_or_equiv
_atom_site_adp_type
_atom_site_occupancy
_atom_site_symmetry_multiplicity
_atom_site_calc_flag
_atom_site_refinement_flags
Ir1 Ir 0.681981(13) 0.714476(10) 0.244267(7) 0.01463(5) Uani 1 1 d .
C1 C 0.8725(4) 0.7213(4) 0.2405(2) 0.0273(9) Uani 1 1 d .
O1 O 0.9902(3) 0.7250(3) 0.2399(2) 0.0478(10) Uani 1 1 d .
Sn1 Sn 0.42012(2) 0.707737(18) 0.245972(14) 0.01545(7) Uani 1 1 d .
P1 P 0.60689(10) 0.54223(8) 0.23377(6) 0.0198(2) Uani 1 1 d .
C2 C 0.3253(4) 0.5514(3) 0.2375(2) 0.0205(8) Uani 1 1 d .
C3 C 0.1844(4) 0.5090(3) 0.2423(3) 0.0314(10) Uani 1 1 d .
H3A H 0.1197 0.5513 0.2456 0.038 Uiso 1 1 calc R
C4 C 0.1391(5) 0.4053(4) 0.2423(3) 0.0398(12) Uani 1 1 d .
H4A H 0.0437 0.3770 0.2461 0.048 Uiso 1 1 calc R
C5 C 0.2323(5) 0.3434(3) 0.2368(3) 0.0337(10) Uani 1 1 d .
H5A H 0.2005 0.2726 0.2360 0.040 Uiso 1 1 calc R
C6 C 0.3718(5) 0.3837(3) 0.2325(3) 0.0297(9) Uani 1 1 d .
H6A H 0.4357 0.3407 0.2297 0.036 Uiso 1 1 calc R
C7 C 0.4186(4) 0.4885(3) 0.2323(2) 0.0213(8) Uani 1 1 d .
C8 C 0.6582(4) 0.4705(3) 0.3107(3) 0.0272(9) Uani 1 1 d .
C9 C 0.6012(5) 0.4831(4) 0.3761(3) 0.0336(10) Uani 1 1 d .
H9A H 0.5402 0.5282 0.3799 0.040 Uiso 1 1 calc R
C10 C 0.6324(6) 0.4304(4) 0.4363(3) 0.0487(15) Uani 1 1 d .
H10A H 0.5891 0.4370 0.4804 0.058 Uiso 1 1 calc R
C11 C 0.7259(7) 0.3686(5) 0.4324(5) 0.067(2) Uani 1 1 d .
H11A H 0.7479 0.3332 0.4739 0.080 Uiso 1 1 calc R
C12 C 0.7867(7) 0.3583(4) 0.3690(5) 0.065(2) Uani 1 1 d .
H12A H 0.8535 0.3174 0.3670 0.078 Uiso 1 1 calc R
C13 C 0.7524(5) 0.4067(4) 0.3073(4) 0.0450(14) Uani 1 1 d .
H13A H 0.7927 0.3968 0.2628 0.054 Uiso 1 1 calc R
C14 C 0.6640(5) 0.4826(3) 0.1540(3) 0.0310(10) Uani 1 1 d .
C15 C 0.5724(6) 0.4336(4) 0.0974(3) 0.0486(14) Uani 1 1 d .
H15A H 0.4755 0.4259 0.1013 0.058 Uiso 1 1 calc R
C16 C 0.6222(8) 0.3962(5) 0.0359(4) 0.070(2) Uani 1 1 d .
H16A H 0.5591 0.3644 -0.0025 0.084 Uiso 1 1 calc R
C17 C 0.7621(9) 0.4049(6) 0.0300(4) 0.077(2) Uani 1 1 d .
H17A H 0.7951 0.3775 -0.0118 0.092 Uiso 1 1 calc R
C18 C 0.8544(8) 0.4532(5) 0.0845(5) 0.068(2) Uani 1 1 d .
H18A H 0.9510 0.4592 0.0805 0.082 Uiso 1 1 calc R
C19 C 0.8053(5) 0.4929(4) 0.1452(3) 0.0439(13) Uani 1 1 d .
H19A H 0.8696 0.5281 0.1818 0.053 Uiso 1 1 calc R
P2 P 0.66112(9) 0.82000(7) 0.14960(5) 0.01756(19) Uani 1 1 d .
C20 C 0.3707(4) 0.7865(3) 0.1516(2) 0.0200(8) Uani 1 1 d .
C21 C 0.2392(4) 0.7963(4) 0.1242(3) 0.0289(9) Uani 1 1 d .
H21A H 0.1609 0.7718 0.1513 0.035 Uiso 1 1 calc R
C22 C 0.2216(4) 0.8410(4) 0.0587(3) 0.0333(10) Uani 1 1 d .
H22A H 0.1321 0.8483 0.0414 0.040 Uiso 1 1 calc R
C23 C 0.3343(5) 0.8750(4) 0.0184(3) 0.0340(10) Uani 1 1 d .
H23A H 0.3218 0.9048 -0.0271 0.041 Uiso 1 1 calc R
C24 C 0.4659(4) 0.8661(3) 0.0438(2) 0.0279(9) Uani 1 1 d .
H24A H 0.5429 0.8898 0.0157 0.033 Uiso 1 1 calc R
C25 C 0.4854(4) 0.8223(3) 0.1107(2) 0.0192(7) Uani 1 1 d .
C26 C 0.7531(4) 0.8025(3) 0.0673(2) 0.0237(8) Uani 1 1 d .
C27 C 0.7576(5) 0.7058(4) 0.0450(3) 0.0372(11) Uani 1 1 d .
H27A H 0.7173 0.6509 0.0731 0.045 Uiso 1 1 calc R
C28 C 0.8205(6) 0.6881(4) -0.0183(3) 0.0461(13) Uani 1 1 d .
H28A H 0.8204 0.6212 -0.0341 0.055 Uiso 1 1 calc R
C29 C 0.8833(5) 0.7682(5) -0.0586(3) 0.0407(12) Uani 1 1 d .
H29A H 0.9279 0.7563 -0.1013 0.049 Uiso 1 1 calc R
C30 C 0.8808(5) 0.8640(4) -0.0364(2) 0.0326(10) Uani 1 1 d .
H30A H 0.9234 0.9187 -0.0642 0.039 Uiso 1 1 calc R
C31 C 0.8164(4) 0.8827(4) 0.0263(2) 0.0282(9) Uani 1 1 d .
H31A H 0.8155 0.9498 0.0413 0.034 Uiso 1 1 calc R
C32 C 0.7277(4) 0.9551(3) 0.1708(2) 0.0224(8) Uani 1 1 d .
C33 C 0.6435(5) 1.0243(3) 0.1702(3) 0.0305(9) Uani 1 1 d .
H33A H 0.5468 1.0031 0.1592 0.037 Uiso 1 1 calc R
C34 C 0.7012(6) 1.1256(4) 0.1858(3) 0.0423(12) Uani 1 1 d .
H34A H 0.6429 1.1729 0.1855 0.051 Uiso 1 1 calc R
C35 C 0.8399(6) 1.1577(4) 0.2015(3) 0.0467(14) Uani 1 1 d .
H35A H 0.8781 1.2271 0.2108 0.056 Uiso 1 1 calc R
C36 C 0.9243(5) 1.0888(4) 0.2040(3) 0.0425(13) Uani 1 1 d .
H36A H 1.0207 1.1111 0.2154 0.051 Uiso 1 1 calc R
C37 C 0.8701(4) 0.9873(4) 0.1900(3) 0.0297(9) Uani 1 1 d .
H37A H 0.9284 0.9400 0.1933 0.036 Uiso 1 1 calc R
P3 P 0.68500(9) 0.78404(7) 0.36004(5) 0.01581(18) Uani 1 1 d .
C38 C 0.3963(4) 0.7752(3) 0.3496(2) 0.0171(7) Uani 1 1 d .
C39 C 0.2726(4) 0.7928(3) 0.3767(2) 0.0240(8) Uani 1 1 d .
H39A H 0.1877 0.7703 0.3488 0.029 Uiso 1 1 calc R
C40 C 0.2728(4) 0.8424(3) 0.4433(2) 0.0256(9) Uani 1 1 d .
H40A H 0.1883 0.8518 0.4615 0.031 Uiso 1 1 calc R
C41 C 0.3966(4) 0.8782(3) 0.4832(2) 0.0258(8) Uani 1 1 d .
H41A H 0.3970 0.9137 0.5282 0.031 Uiso 1 1 calc R
C42 C 0.5198(4) 0.8626(3) 0.4580(2) 0.0219(8) Uani 1 1 d .
H42A H 0.6044 0.8880 0.4855 0.026 Uiso 1 1 calc R
C43 C 0.5203(4) 0.8093(3) 0.3917(2) 0.0170(7) Uani 1 1 d .
C44 C 0.7984(4) 0.9087(3) 0.3759(2) 0.0189(7) Uani 1 1 d .
C45 C 0.7458(5) 0.9949(3) 0.3634(3) 0.0275(9) Uani 1 1 d .
H45A H 0.6516 0.9886 0.3470 0.033 Uiso 1 1 calc R
C46 C 0.8299(6) 1.0897(4) 0.3749(3) 0.0392(12) Uani 1 1 d .
H46A H 0.7924 1.1477 0.3670 0.047 Uiso 1 1 calc R
C47 C 0.9679(6) 1.1005(4) 0.3975(3) 0.0449(13) Uani 1 1 d .
H47A H 1.0250 1.1653 0.4062 0.054 Uiso 1 1 calc R
C48 C 1.0210(6) 1.0158(5) 0.4072(4) 0.0537(16) Uani 1 1 d .
H48A H 1.1164 1.0225 0.4211 0.064 Uiso 1 1 calc R
C49 C 0.9373(5) 0.9203(4) 0.3969(3) 0.0398(12) Uani 1 1 d .
H49A H 0.9759 0.8627 0.4043 0.048 Uiso 1 1 calc R
C50 C 0.7496(4) 0.7145(3) 0.4352(2) 0.0186(7) Uani 1 1 d .
C51 C 0.6918(4) 0.6995(3) 0.5024(2) 0.0276(9) Uani 1 1 d .
H51A H 0.6116 0.7250 0.5113 0.033 Uiso 1 1 calc R
C52 C 0.7483(5) 0.6485(4) 0.5564(3) 0.0359(11) Uani 1 1 d .
H52A H 0.7068 0.6396 0.6018 0.043 Uiso 1 1 calc R
C53 C 0.8651(5) 0.6101(4) 0.5449(3) 0.0367(11) Uani 1 1 d .
H53A H 0.9043 0.5757 0.5824 0.044 Uiso 1 1 calc R
C54 C 0.9236(5) 0.6226(4) 0.4784(3) 0.0352(11) Uani 1 1 d .
H54A H 1.0038 0.5968 0.4701 0.042 Uiso 1 1 calc R
C55 C 0.8656(4) 0.6727(4) 0.4236(3) 0.0281(9) Uani 1 1 d .
H55A H 0.9050 0.6787 0.3776 0.034 Uiso 1 1 calc R
C56 C 0.3286(11) 0.0281(7) 0.2746(5) 0.094(3) Uani 1 1 d .
H56A H 0.3857 -0.0231 0.2695 0.113 Uiso 1 1 calc R
H56B H 0.2393 -0.0051 0.2934 0.113 Uiso 1 1 calc R
Cl1 Cl 0.2996(2) 0.07508(18) 0.19209(11) 0.0758(6) Uani 1 1 d .
Cl2 Cl 0.4159(3) 0.1259(3) 0.33837(12) 0.1148(10) Uani 1 1 d .

loop_
_atom_site_aniso_label
_atom_site_aniso_U_11
_atom_site_aniso_U_22
_atom_site_aniso_U_33
_atom_site_aniso_U_23
_atom_site_aniso_U_13
_atom_site_aniso_U_12
Ir1 0.01293(7) 0.01498(8) 0.01579(8) -0.00013(5) 0.00102(5) 0.00254(5)
C1 0.0220(19) 0.039(2) 0.022(2) 0.0038(18) 0.0031(15) 0.0065(17)
O1 0.0185(15) 0.078(3) 0.048(2) 0.007(2) 0.0073(14) 0.0099(16)
Sn1 0.01317(11) 0.01558(13) 0.01727(13) 0.00031(10) 0.00019(9) 0.00246(9)
P1 0.0177(4) 0.0155(5) 0.0264(5) -0.0019(4) 0.0005(4) 0.0046(3)
C2 0.0194(17) 0.0147(18) 0.024(2) -0.0030(15) -0.0024(14) -0.0034(14)
C3 0.0197(19) 0.023(2) 0.049(3) 0.000(2) -0.0024(18) 0.0016(16)
C4 0.025(2) 0.030(3) 0.059(3) 0.000(2) 0.002(2) -0.0085(18)
C5 0.035(2) 0.0151(19) 0.046(3) 0.0008(19) -0.002(2) -0.0052(17)
C6 0.030(2) 0.019(2) 0.037(3) -0.0057(18) -0.0032(18) 0.0016(16)
C7 0.0192(17) 0.0172(18) 0.025(2) -0.0010(15) -0.0019(14) 0.0001(14)
C8 0.0247(19) 0.0116(18) 0.044(3) 0.0062(17) -0.0078(17) 0.0022(15)
C9 0.030(2) 0.030(2) 0.039(3) 0.010(2) -0.0069(19) 0.0012(18)
C10 0.043(3) 0.046(3) 0.046(3) 0.022(3) -0.013(2) -0.011(2)
C11 0.060(4) 0.040(3) 0.087(5) 0.040(4) -0.038(4) -0.013(3)
C12 0.057(4) 0.029(3) 0.107(6) 0.017(3) -0.031(4) 0.014(3)
C13 0.039(3) 0.023(2) 0.075(4) 0.000(2) -0.011(3) 0.013(2)
C14 0.036(2) 0.020(2) 0.037(3) -0.0056(18) 0.0077(19) 0.0056(17)
C15 0.053(3) 0.037(3) 0.051(3) -0.017(3) 0.005(3) -0.001(2)
C16 0.087(5) 0.056(4) 0.060(4) -0.038(4) 0.020(4) -0.001(4)
C17 0.108(6) 0.056(4) 0.069(5) -0.027(4) 0.045(4) 0.014(4)
C18 0.066(4) 0.056(4) 0.090(6) -0.020(4) 0.040(4) 0.021(3)
C19 0.037(3) 0.040(3) 0.057(4) -0.013(3) 0.012(2) 0.013(2)
P2 0.0170(4) 0.0177(5) 0.0174(5) 0.0015(4) 0.0018(3) 0.0020(3)
C20 0.0185(17) 0.0209(19) 0.0209(19) 0.0014(15) 0.0001(14) 0.0047(14)
C21 0.0193(18) 0.039(3) 0.029(2) 0.0053(19) -0.0034(16) 0.0084(17)
C22 0.023(2) 0.041(3) 0.037(3) 0.006(2) -0.0065(18) 0.0098(18)
C23 0.037(2) 0.038(3) 0.029(2) 0.012(2) -0.0052(18) 0.011(2)
C24 0.028(2) 0.031(2) 0.024(2) 0.0107(18) 0.0017(16) 0.0041(17)
C25 0.0240(18) 0.0167(18) 0.0164(18) 0.0020(14) -0.0006(14) 0.0036(14)
C26 0.0218(18) 0.028(2) 0.020(2) -0.0013(16) 0.0027(14) 0.0037(15)
C27 0.048(3) 0.032(3) 0.031(3) -0.004(2) 0.014(2) 0.004(2)
C28 0.062(3) 0.041(3) 0.035(3) -0.013(2) 0.017(2) 0.008(3)
C29 0.042(3) 0.060(4) 0.018(2) -0.006(2) 0.0093(19) 0.007(2)
C30 0.030(2) 0.049(3) 0.017(2) 0.0016(19) 0.0030(16) 0.004(2)
C31 0.027(2) 0.035(2) 0.022(2) 0.0073(18) 0.0040(16) 0.0037(17)
C32 0.0272(19) 0.021(2) 0.0168(19) -0.0011(15) 0.0044(15) 0.0000(15)
C33 0.040(2) 0.020(2) 0.031(2) 0.0009(18) 0.0042(19) 0.0067(18)
C34 0.063(3) 0.025(2) 0.040(3) -0.001(2) 0.010(2) 0.011(2)
C35 0.063(3) 0.022(2) 0.047(3) -0.006(2) 0.014(3) -0.011(2)
C36 0.040(3) 0.035(3) 0.044(3) -0.008(2) 0.010(2) -0.013(2)
C37 0.025(2) 0.029(2) 0.030(2) -0.0044(18) 0.0039(17) -0.0038(17)
P3 0.0132(4) 0.0167(4) 0.0171(5) -0.0010(4) 0.0010(3) 0.0023(3)
C38 0.0165(16) 0.0180(18) 0.0174(18) 0.0012(14) 0.0033(13) 0.0046(13)
C39 0.0163(17) 0.031(2) 0.024(2) 0.0024(17) 0.0009(14) 0.0046(15)
C40 0.0195(18) 0.032(2) 0.028(2) 0.0043(18) 0.0070(15) 0.0102(16)
C41 0.030(2) 0.028(2) 0.021(2) -0.0009(17) 0.0060(16) 0.0076(17)
C42 0.0198(17) 0.025(2) 0.0204(19) -0.0005(16) 0.0030(14) 0.0029(15)
C43 0.0165(16) 0.0166(17) 0.0188(18) 0.0006(14) 0.0015(13) 0.0054(13)
C44 0.0217(17) 0.0170(18) 0.0166(18) -0.0030(14) 0.0012(14) 0.0008(14)
C45 0.034(2) 0.018(2) 0.031(2) 0.0005(17) 0.0104(18) 0.0058(16)
C46 0.055(3) 0.018(2) 0.044(3) -0.003(2) 0.020(2) 0.004(2)
C47 0.055(3) 0.025(2) 0.045(3) -0.005(2) 0.008(2) -0.016(2)
C48 0.034(3) 0.048(3) 0.067(4) 0.002(3) -0.013(3) -0.016(2)
C49 0.028(2) 0.032(3) 0.053(3) 0.008(2) -0.009(2) -0.0039(19)
C50 0.0194(17) 0.0155(17) 0.0197(19) 0.0033(14) -0.0023(14) 0.0013(13)
C51 0.028(2) 0.031(2) 0.023(2) 0.0056(18) 0.0007(16) 0.0046(17)
C52 0.038(2) 0.041(3) 0.026(2) 0.008(2) -0.0019(19) 0.003(2)
C53 0.041(3) 0.036(3) 0.033(3) 0.013(2) -0.009(2) 0.009(2)
C54 0.030(2) 0.036(3) 0.042(3) 0.011(2) -0.0059(19) 0.0137(19)
C55 0.0244(19) 0.033(2) 0.028(2) 0.0039(18) 0.0010(16) 0.0090(17)
C56 0.127(8) 0.071(6) 0.101(7) 0.043(5) 0.045(6) 0.045(5)
Cl1 0.0768(11) 0.1014(15) 0.0621(11) -0.0138(10) -0.0130(9) 0.0545(11)
Cl2 0.132(2) 0.177(3) 0.0502(12) -0.0136(15) -0.0225(13) 0.077(2)

loop_
_atom_type_symbol
_atom_type_description
_atom_type_scat_dispersion_real
_atom_type_scat_dispersion_imag
_atom_type_scat_source
C C 0.0033 0.0016 'International Tables Vol C Tables 4.2.6.8 and 6.1.1.4'
H H 0.0000 0.0000 'International Tables Vol C Tables 4.2.6.8 and 6.1.1.4'
O O 0.0106 0.0060 'International Tables Vol C Tables 4.2.6.8 and 6.1.1.4'
P P 0.1023 0.0942 'International Tables Vol C Tables 4.2.6.8 and 6.1.1.4'
Sn Sn -0.6537 1.4246 'International Tables Vol C Tables 4.2.6.8 and 6.1.1.4'
Ir Ir -1.4442 7.9887 'International Tables Vol C Tables 4.2.6.8 and 6.1.1.4'
Cl Cl 0.1484 0.1585 'International Tables Vol C Tables 4.2.6.8 and 6.1.1.4'

loop_
_geom_angle_atom_site_label_1
_geom_angle_atom_site_label_2
_geom_angle_atom_site_label_3
_geom_angle
C1 Ir1 P2 96.71(14)
C1 Ir1 P3 97.98(14)
P2 Ir1 P3 115.85(4)
C1 Ir1 P1 98.78(15)
P2 Ir1 P1 123.13(4)
P3 Ir1 P1 115.54(4)
C1 Ir1 Sn1 178.37(14)
P2 Ir1 Sn1 81.69(2)
P3 Ir1 Sn1 83.01(2)
P1 Ir1 Sn1 81.91(3)
O1 C1 Ir1 178.4(4)
C2 Sn1 C20 112.14(15)
C2 Sn1 C38 112.69(15)
C20 Sn1 C38 116.35(15)
C2 Sn1 Ir1 105.17(11)
C20 Sn1 Ir1 104.95(10)
C38 Sn1 Ir1 104.21(10)
C14 P1 C8 103.8(2)
C14 P1 C7 104.0(2)
C8 P1 C7 96.70(19)
C14 P1 Ir1 114.98(15)
C8 P1 Ir1 115.99(14)
C7 P1 Ir1 118.82(14)
C7 C2 C3 119.2(4)
C7 C2 Sn1 114.0(3)
C3 C2 Sn1 126.6(3)
C4 C3 C2 120.3(4)
C4 C3 H3A 119.8
C2 C3 H3A 119.8
C5 C4 C3 120.1(4)
C5 C4 H4A 120.0
C3 C4 H4A 120.0
C4 C5 C6 120.5(4)
C4 C5 H5A 119.7
C6 C5 H5A 119.7
C5 C6 C7 119.8(4)
C5 C6 H6A 120.1
C7 C6 H6A 120.1
C2 C7 C6 120.0(4)
C2 C7 P1 120.1(3)
C6 C7 P1 119.6(3)
C9 C8 C13 118.7(5)
C9 C8 P1 116.8(3)
C13 C8 P1 124.5(4)
C8 C9 C10 120.4(5)
C8 C9 H9A 119.8
C10 C9 H9A 119.8
C11 C10 C9 120.3(6)
C11 C10 H10A 119.9
C9 C10 H10A 119.9
C12 C11 C10 119.9(6)
C12 C11 H11A 120.1
C10 C11 H11A 120.1
C11 C12 C13 120.7(6)
C11 C12 H12A 119.6
C13 C12 H12A 119.6
C12 C13 C8 119.9(7)
C12 C13 H13A 120.0
C8 C13 H13A 120.0
C19 C14 C15 117.3(5)
C19 C14 P1 119.4(4)
C15 C14 P1 123.1(4)
C16 C15 C14 120.5(6)
C16 C15 H15A 119.7
C14 C15 H15A 119.7
C17 C16 C15 120.6(7)
C17 C16 H16A 119.7
C15 C16 H16A 119.7
C18 C17 C16 120.1(6)
C18 C17 H17A 119.9
C16 C17 H17A 119.9
C17 C18 C19 119.5(6)
C17 C18 H18A 120.3
C19 C18 H18A 120.3
C18 C19 C14 121.9(6)
C18 C19 H19A 119.1
C14 C19 H19A 119.1
C26 P2 C32 100.96(19)
C26 P2 C25 102.11(18)
C32 P2 C25 100.45(19)
C26 P2 Ir1 116.96(15)
C32 P2 Ir1 115.46(14)
C25 P2 Ir1 118.12(13)
C21 C20 C25 118.8(4)
C21 C20 Sn1 127.5(3)
C25 C20 Sn1 113.4(3)
C22 C21 C20 121.2(4)
C22 C21 H21A 119.4
C20 C21 H21A 119.4
C23 C22 C21 119.8(4)
C23 C22 H22A 120.1
C21 C22 H22A 120.1
C22 C23 C24 120.6(4)
C22 C23 H23A 119.7
C24 C23 H23A 119.7
C23 C24 C25 120.2(4)
C23 C24 H24A 119.9
C25 C24 H24A 119.9
C24 C25 C20 119.5(4)
C24 C25 P2 121.0(3)
C20 C25 P2 119.3(3)
C27 C26 C31 118.9(4)
C27 C26 P2 118.3(3)
C31 C26 P2 122.8(3)
C26 C27 C28 120.7(5)
C26 C27 H27A 119.7
C28 C27 H27A 119.7
C29 C28 C27 120.0(5)
C29 C28 H28A 120.0
C27 C28 H28A 120.0
C30 C29 C28 119.7(4)
C30 C29 H29A 120.1
C28 C29 H29A 120.1
C29 C30 C31 120.9(5)
C29 C30 H30A 119.6
C31 C30 H30A 119.6
C30 C31 C26 119.8(5)
C30 C31 H31A 120.1
C26 C31 H31A 120.1
C33 C32 C37 119.3(4)
C33 C32 P2 122.7(3)
C37 C32 P2 117.9(3)
C32 C33 C34 119.7(5)
C32 C33 H33A 120.2
C34 C33 H33A 120.2
C35 C34 C33 121.1(5)
C35 C34 H34A 119.4
C33 C34 H34A 119.4
C34 C35 C36 119.6(5)
C34 C35 H35A 120.2
C36 C35 H35A 120.2
C35 C36 C37 120.8(5)
C35 C36 H36A 119.6
C37 C36 H36A 119.6
C36 C37 C32 119.3(5)
C36 C37 H37A 120.3
C32 C37 H37A 120.3
C44 P3 C50 100.67(17)
C44 P3 C43 100.36(17)
C50 P3 C43 103.82(18)
C44 P3 Ir1 115.37(13)
C50 P3 Ir1 116.16(13)
C43 P3 Ir1 117.87(12)
C43 C38 C39 118.3(4)
C43 C38 Sn1 114.5(3)
C39 C38 Sn1 127.0(3)
C40 C39 C38 121.1(4)
C40 C39 H39A 119.4
C38 C39 H39A 119.4
C41 C40 C39 119.8(4)
C41 C40 H40A 120.1
C39 C40 H40A 120.1
C40 C41 C42 120.5(4)
C40 C41 H41A 119.7
C42 C41 H41A 119.7
C41 C42 C43 120.2(4)
C41 C42 H42A 119.9
C43 C42 H42A 119.9
C38 C43 C42 120.0(3)
C38 C43 P3 120.0(3)
C42 C43 P3 120.1(3)
C49 C44 C45 118.3(4)
C49 C44 P3 121.9(3)
C45 C44 P3 119.7(3)
C46 C45 C44 120.6(4)
C46 C45 H45A 119.7
C44 C45 H45A 119.7
C47 C46 C45 120.6(5)
C47 C46 H46A 119.7
C45 C46 H46A 119.7
C48 C47 C46 118.9(4)
C48 C47 H47A 120.6
C46 C47 H47A 120.6
C47 C48 C49 121.1(5)
C47 C48 H48A 119.4
C49 C48 H48A 119.4
C44 C49 C48 120.5(5)
C44 C49 H49A 119.8
C48 C49 H49A 119.8
C51 C50 C55 117.2(4)
C51 C50 P3 125.1(3)
C55 C50 P3 117.7(3)
C52 C51 C50 121.5(4)
C52 C51 H51A 119.2
C50 C51 H51A 119.2
C51 C52 C53 120.5(5)
C51 C52 H52A 119.7
C53 C52 H52A 119.7
C54 C53 C52 119.2(4)
C54 C53 H53A 120.4
C52 C53 H53A 120.4
C53 C54 C55 120.2(4)
C53 C54 H54A 119.9
C55 C54 H54A 119.9
C54 C55 C50 121.2(4)
C54 C55 H55A 119.4
C50 C55 H55A 119.4
Cl1 C56 Cl2 111.0(5)
Cl1 C56 H56A 109.4
Cl2 C56 H56A 109.4
Cl1 C56 H56B 109.4
Cl2 C56 H56B 109.4
H56A C56 H56B 108.0

loop_
_geom_bond_atom_site_label_1
_geom_bond_atom_site_label_2
_geom_bond_distance
Ir1 C1 1.874(4)
Ir1 P2 2.3071(11)
Ir1 P3 2.3085(11)
Ir1 P1 2.3090(11)
Ir1 Sn1 2.5763(6)
C1 O1 1.157(5)
Sn1 C2 2.140(4)
Sn1 C20 2.144(4)
Sn1 C38 2.145(4)
P1 C14 1.834(5)
P1 C8 1.842(5)
P1 C7 1.854(4)
C2 C7 1.389(6)
C2 C3 1.402(5)
C3 C4 1.389(6)
C3 H3A 0.9500
C4 C5 1.378(7)
C4 H4A 0.9500
C5 C6 1.383(6)
C5 H5A 0.9500
C6 C7 1.406(6)
C6 H6A 0.9500
C8 C9 1.378(7)
C8 C13 1.403(6)
C9 C10 1.386(7)
C9 H9A 0.9500
C10 C11 1.377(10)
C10 H10A 0.9500
C11 C12 1.359(11)
C11 H11A 0.9500
C12 C13 1.385(9)
C12 H12A 0.9500
C13 H13A 0.9500
C14 C19 1.395(7)
C14 C15 1.401(7)
C15 C16 1.387(8)
C15 H15A 0.9500
C16 C17 1.376(11)
C16 H16A 0.9500
C17 C18 1.375(11)
C17 H17A 0.9500
C18 C19 1.385(8)
C18 H18A 0.9500
C19 H19A 0.9500
P2 C26 1.845(4)
P2 C32 1.846(4)
P2 C25 1.850(4)
C20 C21 1.403(5)
C20 C25 1.404(5)
C21 C22 1.379(7)
C21 H21A 0.9500
C22 C23 1.378(7)
C22 H22A 0.9500
C23 C24 1.389(6)
C23 H23A 0.9500
C24 C25 1.400(6)
C24 H24A 0.9500
C26 C27 1.381(7)
C26 C31 1.398(6)
C27 C28 1.390(7)
C27 H27A 0.9500
C28 C29 1.388(8)
C28 H28A 0.9500
C29 C30 1.364(8)
C29 H29A 0.9500
C30 C31 1.393(6)
C30 H30A 0.9500
C31 H31A 0.9500
C32 C33 1.381(6)
C32 C37 1.408(6)
C33 C34 1.396(7)
C33 H33A 0.9500
C34 C35 1.364(8)
C34 H34A 0.9500
C35 C36 1.379(9)
C35 H35A 0.9500
C36 C37 1.388(7)
C36 H36A 0.9500
C37 H37A 0.9500
P3 C44 1.839(4)
P3 C50 1.849(4)
P3 C43 1.857(4)
C38 C43 1.402(5)
C38 C39 1.410(5)
C39 C40 1.387(6)
C39 H39A 0.9500
C40 C41 1.383(6)
C40 H40A 0.9500
C41 C42 1.383(6)
C41 H41A 0.9500
C42 C43 1.405(6)
C42 H42A 0.9500
C44 C49 1.382(6)
C44 C45 1.398(6)
C45 C46 1.388(6)
C45 H45A 0.9500
C46 C47 1.382(8)
C46 H46A 0.9500
C47 C48 1.374(9)
C47 H47A 0.9500
C48 C49 1.392(7)
C48 H48A 0.9500
C49 H49A 0.9500
C50 C51 1.391(6)
C50 C55 1.408(6)
C51 C52 1.383(6)
C51 H51A 0.9500
C52 C53 1.388(7)
C52 H52A 0.9500
C53 C54 1.381(7)
C53 H53A 0.9500
C54 C55 1.392(6)
C54 H54A 0.9500
C55 H55A 0.9500
C56 Cl1 1.691(9)
C56 Cl2 1.800(11)
C56 H56A 0.9900
C56 H56B 0.9900

loop_
_geom_torsion_atom_site_label_1
_geom_torsion_atom_site_label_2
_geom_torsion_atom_site_label_3
_geom_torsion_atom_site_label_4
_geom_torsion
P2 Ir1 C1 O1 154(17)
P3 Ir1 C1 O1 37(17)
P1 Ir1 C1 O1 -81(17)
Sn1 Ir1 C1 O1 164(13)
C1 Ir1 Sn1 C2 116(5)
P2 Ir1 Sn1 C2 125.80(12)
P3 Ir1 Sn1 C2 -116.70(12)
P1 Ir1 Sn1 C2 0.44(12)
C1 Ir1 Sn1 C20 -3(5)
P2 Ir1 Sn1 C20 7.34(11)
P3 Ir1 Sn1 C20 124.84(12)
P1 Ir1 Sn1 C20 -118.02(12)
C1 Ir1 Sn1 C38 -125(5)
P2 Ir1 Sn1 C38 -115.45(11)
P3 Ir1 Sn1 C38 2.05(11)
P1 Ir1 Sn1 C38 119.19(11)
C1 Ir1 P1 C14 -54.7(2)
P2 Ir1 P1 C14 49.27(18)
P3 Ir1 P1 C14 -158.00(18)
Sn1 Ir1 P1 C14 123.78(18)
C1 Ir1 P1 C8 66.6(2)
P2 Ir1 P1 C8 170.56(17)
P3 Ir1 P1 C8 -36.71(17)
Sn1 Ir1 P1 C8 -114.93(17)
C1 Ir1 P1 C7 -178.8(2)
P2 Ir1 P1 C7 -74.83(16)
P3 Ir1 P1 C7 77.90(16)
Sn1 Ir1 P1 C7 -0.32(16)
C20 Sn1 C2 C7 112.9(3)
C38 Sn1 C2 C7 -113.5(3)
Ir1 Sn1 C2 C7 -0.6(3)
C20 Sn1 C2 C3 -72.3(4)
C38 Sn1 C2 C3 61.3(4)
Ir1 Sn1 C2 C3 174.2(4)
C7 C2 C3 C4 0.4(7)
Sn1 C2 C3 C4 -174.2(4)
C2 C3 C4 C5 -0.7(8)
C3 C4 C5 C6 1.1(8)
C4 C5 C6 C7 -1.2(8)
C3 C2 C7 C6 -0.5(6)
Sn1 C2 C7 C6 174.8(3)
C3 C2 C7 P1 -174.8(3)
Sn1 C2 C7 P1 0.4(4)
C5 C6 C7 C2 0.9(7)
C5 C6 C7 P1 175.3(4)
C14 P1 C7 C2 -129.3(4)
C8 P1 C7 C2 124.6(4)
Ir1 P1 C7 C2 0.0(4)
C14 P1 C7 C6 56.3(4)
C8 P1 C7 C6 -49.7(4)
Ir1 P1 C7 C6 -174.4(3)
C14 P1 C8 C9 -165.7(3)
C7 P1 C8 C9 -59.5(4)
Ir1 P1 C8 C9 67.2(3)
C14 P1 C8 C13 15.8(4)
C7 P1 C8 C13 122.1(4)
Ir1 P1 C8 C13 -111.3(4)
C13 C8 C9 C10 -2.7(7)
P1 C8 C9 C10 178.8(4)
C8 C9 C10 C11 3.2(7)
C9 C10 C11 C12 -0.7(9)
C10 C11 C12 C13 -2.2(9)
C11 C12 C13 C8 2.6(9)
C9 C8 C13 C12 -0.2(7)
P1 C8 C13 C12 178.2(4)
C8 P1 C14 C19 -68.5(5)
C7 P1 C14 C19 -169.1(4)
Ir1 P1 C14 C19 59.2(5)
C8 P1 C14 C15 117.1(5)
C7 P1 C14 C15 16.5(5)
Ir1 P1 C14 C15 -115.1(4)
C19 C14 C15 C16 0.8(9)
P1 C14 C15 C16 175.2(5)
C14 C15 C16 C17 1.3(12)
C15 C16 C17 C18 -1.7(13)
C16 C17 C18 C19 0.0(13)
C17 C18 C19 C14 2.1(11)
C15 C14 C19 C18 -2.5(9)
P1 C14 C19 C18 -177.2(5)
C1 Ir1 P2 C26 43.4(2)
P3 Ir1 P2 C26 145.65(15)
P1 Ir1 P2 C26 -61.70(15)
Sn1 Ir1 P2 C26 -136.32(15)
C1 Ir1 P2 C32 -75.2(2)
P3 Ir1 P2 C32 27.07(15)
P1 Ir1 P2 C32 179.72(15)
Sn1 Ir1 P2 C32 105.10(15)
C1 Ir1 P2 C25 166.0(2)
P3 Ir1 P2 C25 -91.76(15)
P1 Ir1 P2 C25 60.89(15)
Sn1 Ir1 P2 C25 -13.73(15)
C2 Sn1 C20 C21 60.2(4)
C38 Sn1 C20 C21 -71.6(4)
Ir1 Sn1 C20 C21 173.8(4)
C2 Sn1 C20 C25 -113.1(3)
C38 Sn1 C20 C25 115.1(3)
Ir1 Sn1 C20 C25 0.5(3)
C25 C20 C21 C22 -0.5(7)
Sn1 C20 C21 C22 -173.5(4)
C20 C21 C22 C23 1.3(8)
C21 C22 C23 C24 -1.0(8)
C22 C23 C24 C25 0.1(8)
C23 C24 C25 C20 0.7(7)
C23 C24 C25 P2 -174.4(4)
C21 C20 C25 C24 -0.4(6)
Sn1 C20 C25 C24 173.5(3)
C21 C20 C25 P2 174.7(3)
Sn1 C20 C25 P2 -11.3(4)
C26 P2 C25 C24 -35.6(4)
C32 P2 C25 C24 68.1(4)
Ir1 P2 C25 C24 -165.4(3)
C26 P2 C25 C20 149.3(3)
C32 P2 C25 C20 -107.0(3)
Ir1 P2 C25 C20 19.4(4)
C32 P2 C26 C27 164.0(4)
C25 P2 C26 C27 -92.6(4)
Ir1 P2 C26 C27 37.9(4)
C32 P2 C26 C31 -17.0(4)
C25 P2 C26 C31 86.4(4)
Ir1 P2 C26 C31 -143.1(3)
C31 C26 C27 C28 -1.8(7)
P2 C26 C27 C28 177.3(4)
C26 C27 C28 C29 2.0(9)
C27 C28 C29 C30 -1.3(9)
C28 C29 C30 C31 0.3(8)
C29 C30 C31 C26 -0.2(7)
C27 C26 C31 C30 0.9(6)
P2 C26 C31 C30 -178.1(3)
C26 P2 C32 C33 117.2(4)
C25 P2 C32 C33 12.6(4)
Ir1 P2 C32 C33 -115.6(4)
C26 P2 C32 C37 -64.2(4)
C25 P2 C32 C37 -168.9(3)
Ir1 P2 C32 C37 62.9(4)
C37 C32 C33 C34 2.4(7)
P2 C32 C33 C34 -179.1(4)
C32 C33 C34 C35 0.2(8)
C33 C34 C35 C36 -1.7(9)
C34 C35 C36 C37 0.6(9)
C35 C36 C37 C32 2.0(8)
C33 C32 C37 C36 -3.5(7)
P2 C32 C37 C36 178.0(4)
C1 Ir1 P3 C44 55.4(2)
P2 Ir1 P3 C44 -46.05(15)
P1 Ir1 P3 C44 159.19(14)
Sn1 Ir1 P3 C44 -123.27(14)
C1 Ir1 P3 C50 -62.0(2)
P2 Ir1 P3 C50 -163.52(13)
P1 Ir1 P3 C50 41.72(14)
Sn1 Ir1 P3 C50 119.27(13)
C1 Ir1 P3 C43 173.8(2)
P2 Ir1 P3 C43 72.37(14)
P1 Ir1 P3 C43 -82.39(14)
Sn1 Ir1 P3 C43 -4.85(14)
C2 Sn1 C38 C43 115.0(3)
C20 Sn1 C38 C43 -113.5(3)
Ir1 Sn1 C38 C43 1.5(3)
C2 Sn1 C38 C39 -68.7(4)
C20 Sn1 C38 C39 62.8(4)
Ir1 Sn1 C38 C39 177.8(3)
C43 C38 C39 C40 -0.1(6)
Sn1 C38 C39 C40 -176.3(3)
C38 C39 C40 C41 2.0(7)
C39 C40 C41 C42 -1.7(7)
C40 C41 C42 C43 -0.6(7)
C39 C38 C43 C42 -2.1(6)
Sn1 C38 C43 C42 174.6(3)
C39 C38 C43 P3 177.8(3)
Sn1 C38 C43 P3 -5.5(4)
C41 C42 C43 C38 2.5(6)
C41 C42 C43 P3 -177.4(3)
C44 P3 C43 C38 133.9(3)
C50 P3 C43 C38 -122.3(3)
Ir1 P3 C43 C38 7.8(4)
C44 P3 C43 C42 -46.1(4)
C50 P3 C43 C42 57.7(4)
Ir1 P3 C43 C42 -172.3(3)
C50 P3 C44 C49 39.7(4)
C43 P3 C44 C49 146.0(4)
Ir1 P3 C44 C49 -86.2(4)
C50 P3 C44 C45 -143.4(3)
C43 P3 C44 C45 -37.1(4)
Ir1 P3 C44 C45 90.7(3)
C49 C44 C45 C46 -2.7(7)
P3 C44 C45 C46 -179.7(4)
C44 C45 C46 C47 1.2(7)
C45 C46 C47 C48 1.2(8)
C46 C47 C48 C49 -2.1(10)
C45 C44 C49 C48 1.8(8)
P3 C44 C49 C48 178.8(5)
C47 C48 C49 C44 0.6(10)
C44 P3 C50 C51 96.1(4)
C43 P3 C50 C51 -7.5(4)
Ir1 P3 C50 C51 -138.6(3)
C44 P3 C50 C55 -84.5(3)
C43 P3 C50 C55 171.9(3)
Ir1 P3 C50 C55 40.8(3)
C55 C50 C51 C52 2.0(6)
P3 C50 C51 C52 -178.5(4)
C50 C51 C52 C53 -0.2(7)
C51 C52 C53 C54 -0.7(8)
C52 C53 C54 C55 -0.2(8)
C53 C54 C55 C50 2.1(7)
C51 C50 C55 C54 -3.0(6)
P3 C50 C55 C54 177.5(4)
